data_9012750
loop_
_publ_author_name
'Ekimenkova, I. A.'
'Rastsvetaeva, R. K.'
'Chukanov, N. V.'

_publ_section_title
;Ordering of calcium and iron in a mineral of the eudialyte group with the
 symmetry R3 Locality: Lovozero massif, Kola Peninsula, Russia
;
_journal_name_full 'Doklady Chemistry'
_journal_page_first 195
_journal_page_last 198
_journal_volume 374
_journal_year 2000
_chemical_formula_sum
;Al0.2 Ca3.708 Ce0.3 Cl Fe2.199 H3.537 Hf0.099 K0.201 Mg0.15 Mn0.9 Na15.591
 Nb0.2 O76.6 Si25.3 Sr0.201 Ti0.15 Zr3.801
;
_chemical_name_mineral Raslakite
_space_group_IT_number 146
_symmetry_space_group_name_Hall 'R 3'
_symmetry_space_group_name_H-M 'R 3 :H'
_cell_angle_alpha 90
_cell_angle_beta 90
_cell_angle_gamma 120
_cell_formula_units_Z 3
_cell_length_a 14.229
_cell_length_b 14.229
_cell_length_c 30.019
_cell_volume 5263.512
_exptl_crystal_density_diffrn 2.954
_cod_depositor_comments
;
 Fixing _atom_site_label values from 'OlB' to 'O1B'.

 Antanas Vaitkus
 2013-04-02
;
_cod_original_sg_symbol_H-M 'R 3'
_cod_original_formula_sum
;Zr3.801 Si25.3 O76.6 Fe2.199 Ca3.708 Mn.9 Ce.3 Hf.099 Na15.591 Nb.2 Ti.15
 Mg.15 Al.2 Sr.201 K.201 Cl H3.537
;
_cod_database_code 9012750

loop_
_symmetry_equiv_pos_as_xyz
x,y,z
2/3+x,1/3+y,1/3+z
1/3+x,2/3+y,2/3+z
-y,x-y,z
2/3-y,1/3+x-y,1/3+z
1/3-y,2/3+x-y,2/3+z
-x+y,-x,z
2/3-x+y,1/3-x,1/3+z
1/3-x+y,2/3-x,2/3+z

loop_
_atom_site_label
_atom_site_fract_x
_atom_site_fract_y
_atom_site_fract_z
_atom_site_occupancy
_atom_site_U_iso_or_equiv
_atom_site_type_symbol
_atom_site_attached_hydrogens
Zr 0.33340 0.16670 0.16660 1.00000 0.02090 Zr 0
Si1 0.13960 0.06620 0.08190 1.00000 0.01938 Si 0
Si2 0.52620 0.25970 0.25200 1.00000 0.02077 Si 0
Si3 0.45850 0.54200 0.25820 1.00000 0.01722 Si 0
Si4 0.20840 0.41680 0.07560 1.00000 0.02077 Si 0
Si5a 0.27120 0.32580 0.23710 1.00000 0.01634 Si 0
Si5b 0.05750 0.32790 0.23690 1.00000 0.01456 Si 0
Si6a 0.99140 0.60300 0.09680 1.00000 0.01570 Si 0
Si6b 0.99360 0.39130 0.09690 1.00000 0.01368 Si 0
O1a 0.06170 0.12250 0.07820 1.00000 0.03040 O 0
O1b 0.22360 0.10480 0.04120 1.00000 0.03926 O 0
O2 0.18860 0.08910 0.13200 1.00000 0.03800 O 0
O3a 0.26350 0.23050 0.20740 1.00000 0.02913 O 0
O3b 0.25870 0.29690 0.28950 1.00000 0.02406 O 0
O4a 0.17890 0.35190 0.21950 1.00000 0.02026 O 0
O4b 0.39040 0.43160 0.22630 1.00000 0.02786 O 0
O5 0.02490 0.51060 0.30540 1.00000 0.02406 O 0
O6a 0.21390 0.60740 0.25290 0.50000 0.03293 O 0
O6b 0.39600 0.61100 0.27250 0.50000 0.05193 O 0
O7a 0.05300 0.43690 0.22690 1.00000 0.03420 O 0
O7b 0.04370 0.29920 0.28940 1.00000 0.02406 O 0
O8 0.17710 0.35820 0.02970 1.00000 0.03420 O 0
O9 0.27170 0.54340 0.07240 1.00000 0.05319 O 0
O10a 0.10640 0.38990 0.10660 1.00000 0.02786 O 0
O10b 0.27720 0.37770 0.10750 1.00000 0.02533 O 0
O11a 0.43780 0.21320 0.28970 1.00000 0.03800 O 0
O11b 0.47500 0.23370 0.20390 1.00000 0.03293 O 0
O12 0.60500 0.21000 0.25630 1.00000 0.02533 O 0
O13 0.26000 0.02770 0.20670 1.00000 0.03040 O 0
O14 0.62560 0.03520 0.04490 1.00000 0.02660 O 0
O15a 0.40540 0.29970 0.12660 1.00000 0.02913 O 0
O15b 0.02070 0.51370 0.11320 1.00000 0.02786 O 0
O16 0.62180 0.58850 0.04510 1.00000 0.02406 O 0
O17 0.40880 0.10390 0.12690 1.00000 0.02786 O 0
FeM1a 0.00050 0.26420 0.00010 0.73300 0.02191 Fe 0
CaM1a 0.00050 0.26420 0.00010 0.16700 0.02191 Ca 0
MnM1a 0.00050 0.26420 0.00010 0.10000 0.02191 Mn 0
CaM1b 0.25960 0.26010 0.00000 0.90000 0.02039 Ca 0
CeM1b 0.25960 0.26010 0.00000 0.10000 0.02039 Ce 0
ZrM2.4 0.50210 0.00650 -0.00040 0.26700 0.02267 Zr 0
HfM2.4 0.50210 0.00650 -0.00040 0.03300 0.02267 Hf 0
MnM2.5a 0.14960 0.30250 0.33650 0.20000 0.01355 Mn 0
NaM2.5b 0.52290 0.05150 -0.00420 0.50000 0.02584 Na 0
NbM3 0.33333 0.66667 0.29420 0.20000 0.03242 Nb 0
TiM3 0.33333 0.66667 0.29420 0.15000 0.03242 Ti 0
MgM3 0.33333 0.66667 0.29420 0.15000 0.03242 Mg 0
SiM3a 0.33333 0.66667 0.24770 0.40000 0.02660 Si 0
AlM3a 0.33333 0.66667 0.24770 0.10000 0.02660 Al 0
Si7 0.33333 0.66667 0.08770 0.50000 0.02280 Si 0
Si7a 0.33333 0.66667 0.05050 0.40000 0.02533 Si 0
Al7a 0.33333 0.66667 0.05050 0.10000 0.02533 Al 0
Na1a 0.25620 0.52440 0.18550 0.45000 0.05573 Na 0
Na1b 0.17200 0.56600 0.16050 0.35000 0.06713 Na 0
Na1c 0.37800 0.55200 0.16290 0.20000 0.07599 Na 0
Na2a 0.55360 0.44250 0.17770 0.38000 0.03154 Na 0
Ca2a 0.55360 0.44250 0.17770 0.07000 0.03154 Ca 0
Na2b 0.58490 0.41590 0.16330 0.51800 0.04179 Na 0
Ca2b 0.58490 0.41590 0.16330 0.03200 0.04179 Ca 0
Na3 0.45950 0.23040 0.04950 0.93300 0.03293 Na 0
Ca3 0.45950 0.23040 0.04950 0.06700 0.03293 Ca 0
Na4a 0.22160 0.10980 0.28200 0.40000 0.03318 Na 0
Sr4a 0.22160 0.10980 0.28200 0.05000 0.03318 Sr 0
K4a 0.22160 0.10980 0.28200 0.05000 0.03318 K 0
Na4b 0.19400 0.09800 0.28930 0.46600 0.02444 Na 0
Sr4b 0.19400 0.09800 0.28930 0.01700 0.02444 Sr 0
K4b 0.19400 0.09800 0.28930 0.01700 0.02444 K 0
Na5 0.10970 0.21620 0.15350 1.00000 0.05446 Na 0
O18a 0.19700 0.59100 0.00630 0.15000 0.01900 O 0
O-H18a 0.19700 0.59100 0.00630 0.05000 0.01900 O 1
O18b 0.00000 0.00000 0.33300 0.38000 0.08106 O 0
O-H18b 0.00000 0.00000 0.33300 0.12000 0.08106 O 1
O19 0.62340 0.39590 -0.00250 0.38000 0.06079 O 0
O-H19 0.62340 0.39590 -0.00250 0.12000 0.06079 O 1
O20a 0.33333 0.66667 0.14020 0.38000 0.01520 O 0
O-H20a 0.33333 0.66667 0.14020 0.12000 0.01520 O 1
O20b 0.33333 0.66667 0.19680 0.38000 0.05446 O 0
O-H20b 0.33333 0.66667 0.19680 0.12000 0.05446 O 1
Cl1a 0.00000 0.00000 0.23430 0.50000 0.04053 Cl 0
Cl1b 0.00000 0.00000 0.25920 0.30000 0.04053 Cl 0
Cl1c 0.00000 0.00000 0.28690 0.20000 0.06079 Cl 0
Wat2a 0.66667 0.33333 0.08480 0.75000 0.03926 O 2
Wat2b 0.66667 0.33333 0.10540 0.25000 0.06839 O 2

loop_
_cod_changelog_entry_id
_cod_changelog_entry_author
_cod_changelog_entry_date
_cod_changelog_entry_text
1
;cod-tools version 3.8.0
Id: cif_guess_AMCSD_atom_types 9581 2023-05-17 12:35:41Z saulius
;
2023-05-21T08:54:28+03:00
;Derived atom types and hydrogen counts
from atom names that follow the AMCSD naming convention
(Wat == water, O-H == hydroxyl).
;
